data_4109576
loop_
_publ_author_name
'Daisuke Tanaka'
'Yoshihiro Sato'
'Miwako Mori'

_publ_contact_author_address
;
Health Scieces University of Hokkaido
Ishikari-Tobetsu
Hokkaido 061-0293
Japan
;
_publ_contact_author_email mori@pharm.hokudai.ac.jp
_publ_contact_author_fax +81-11-787-6045
_publ_contact_author_name 'Dr Miwako Mori'
_publ_contact_author_phone +81-11-787-6045
_publ_section_title
;
 Ruthenium-Catalyzed [2 + 2 + 2] Cocyclization of Diene-yne
;
_journal_name_full 'Journal of the American Chemical Society'
_journal_page_first 7730
_journal_page_last 7731
_journal_paper_doi 10.1021/ja071954t
_journal_volume 129
_journal_year 2007
_chemical_formula_moiety 'C26 H32 N2 O4 S2 '
_chemical_formula_sum 'C26 H32 N2 O4 S2'
_chemical_formula_weight 500.67
_chemical_melting_point 492(1)
_space_group_IT_number 2
_symmetry_cell_setting triclinic
_symmetry_Int_Tables_number 2
_symmetry_space_group_name_Hall '-P 1'
_symmetry_space_group_name_H-M 'P -1'
_audit_creation_date 2006-11-14
_audit_creation_method 'by CrystalStructure 3.8.0'
_cell_angle_alpha 79.995(2)
_cell_angle_beta 80.8101(19)
_cell_angle_gamma 85.537(3)
_cell_formula_units_Z 2
_cell_length_a 6.28801(17)
_cell_length_b 12.0898(4)
_cell_length_c 16.3874(5)
_cell_measurement_reflns_used 8110
_cell_measurement_temperature 93.1
_cell_measurement_theta_max 68.2
_cell_measurement_theta_min 4.3
_cell_volume 1209.48(6)
_computing_cell_refinement 'PROCESS-AUTO (Rigaku, 1998)'
_computing_data_collection 'PROCESS-AUTO (Rigaku, 1998)'
_computing_data_reduction 'CrystalStructure (R/MSC, Rigaku, 2005)'
_computing_molecular_graphics 'ORTEP (Johnson, 1976)'
_computing_publication_material 'CrystalStructure (R/MSC, Rigaku, 2005)'
_computing_structure_refinement 'SHELXL97 (Sheldrick, 1997)'
_computing_structure_solution 'PATTY (Beurskens, 1994)'
_diffrn_detector_area_resol_mean 10.00
_diffrn_measured_fraction_theta_full 0.986
_diffrn_measured_fraction_theta_max 0.986
_diffrn_measurement_device_type 'Rigaku RAXIS-RAPID'
_diffrn_measurement_method \w
_diffrn_radiation_type 'Cu K\a'
_diffrn_radiation_wavelength 1.54187
_diffrn_reflns_av_R_equivalents 0.043
_diffrn_reflns_limit_h_max 7
_diffrn_reflns_limit_h_min -7
_diffrn_reflns_limit_k_max 14
_diffrn_reflns_limit_k_min -14
_diffrn_reflns_limit_l_max 19
_diffrn_reflns_limit_l_min -19
_diffrn_reflns_number 25744
_diffrn_reflns_theta_full 68.25
_diffrn_reflns_theta_max 68.25
_exptl_absorpt_coefficient_mu 2.292
_exptl_absorpt_correction_T_max 0.934
_exptl_absorpt_correction_T_min 0.667
_exptl_absorpt_correction_type multi-scan
_exptl_absorpt_process_details
;
    Higashi, T. (1995). Program for Absorption Correction.
    Rigaku Corporation, Tokyo, Japan.
;
_exptl_crystal_colour colorless
_exptl_crystal_density_diffrn 1.375
_exptl_crystal_description platelet
_exptl_crystal_F_000 532.00
_exptl_crystal_size_max 0.20
_exptl_crystal_size_mid 0.18
_exptl_crystal_size_min 0.03
_refine_diff_density_max 0.51
_refine_diff_density_min -0.35
_refine_ls_extinction_method none
_refine_ls_goodness_of_fit_ref 1.111
_refine_ls_hydrogen_treatment constr
_refine_ls_number_parameters 312
_refine_ls_number_reflns 4374
_refine_ls_R_factor_gt 0.0362
_refine_ls_shift/su_max 0.0010
_refine_ls_structure_factor_coef Fsqd
_refine_ls_weighting_details 'w = 1/[\s^2^(Fo^2^)+(0.0498P)^2^+0.5921P] where P=(Fo^2^+2Fc^2^)/3'
_refine_ls_weighting_scheme calc
_refine_ls_wR_factor_ref 0.0999
_reflns_number_gt 3981
_reflns_number_total 4374
_reflns_threshold_expression F^2^>2.0\s(F^2^)
_cod_data_source_file ja071954tsi20070320_072222.cif
_cod_data_source_block '_SC0065raplt'
_cod_original_formula_sum 'C26 H32 N2 O4 S2 '
_cod_database_code 4109576

loop_
_symmetry_equiv_pos_site_id
_symmetry_equiv_pos_as_xyz
1 +X,+Y,+Z
2 -X,-Y,-Z

loop_
_atom_site_label
_atom_site_type_symbol
_atom_site_fract_x
_atom_site_fract_y
_atom_site_fract_z
_atom_site_U_iso_or_equiv
_atom_site_adp_type
_atom_site_occupancy
_atom_site_symmetry_multiplicity
_atom_site_calc_flag
_atom_site_refinement_flags
S(1) S 0.07458(6) 0.42764(3) 0.35492(2) 0.01848(12) Uani 1.00 1 d .
S(2) S -0.21290(6) 0.10348(4) 0.83579(2) 0.01935(13) Uani 1.00 1 d .
O(1) O 0.1302(2) 0.54260(10) 0.34506(8) 0.0238(2) Uani 1.00 1 d .
O(2) O -0.14157(19) 0.40145(10) 0.35054(7) 0.0227(2) Uani 1.00 1 d .
O(3) O -0.40961(19) 0.15833(11) 0.81237(8) 0.0254(2) Uani 1.00 1 d .
O(4) O -0.2168(2) -0.00077(11) 0.89328(8) 0.0254(2) Uani 1.00 1 d .
N(1) N 0.1311(2) 0.36696(12) 0.44501(9) 0.0198(3) Uani 1.00 1 d .
N(2) N -0.0644(2) 0.07846(12) 0.74899(8) 0.0177(3) Uani 1.00 1 d .
C(1) C 0.2229(2) 0.20788(14) 0.54091(10) 0.0167(3) Uani 1.00 1 d .
C(2) C 0.0661(2) 0.25246(15) 0.47965(10) 0.0202(3) Uani 1.00 1 d .
C(3) C 0.2914(2) 0.40781(14) 0.48810(10) 0.0187(3) Uani 1.00 1 d .
C(4) C 0.3581(2) 0.30434(14) 0.54697(10) 0.0175(3) Uani 1.00 1 d .
C(5) C 0.4584(2) 0.20977(14) 0.50248(11) 0.0205(3) Uani 1.00 1 d .
C(6) C 0.4252(2) 0.32119(15) 0.62809(11) 0.0211(3) Uani 1.00 1 d .
C(7) C 0.2455(2) 0.36330(15) 0.27839(10) 0.0196(3) Uani 1.00 1 d .
C(8) C 0.4581(2) 0.39462(16) 0.25485(11) 0.0247(4) Uani 1.00 1 d .
C(9) C 0.5916(2) 0.34214(17) 0.19592(11) 0.0264(4) Uani 1.00 1 d .
C(10) C 0.5182(2) 0.25980(16) 0.15880(11) 0.0241(4) Uani 1.00 1 d .
C(11) C 0.3057(2) 0.22830(16) 0.18414(11) 0.0238(3) Uani 1.00 1 d .
C(12) C 0.1693(2) 0.27929(15) 0.24381(11) 0.0211(3) Uani 1.00 1 d .
C(13) C 0.6632(3) 0.20776(18) 0.09162(12) 0.0316(4) Uani 1.00 1 d .
C(14) C 0.1334(2) 0.12413(14) 0.61418(10) 0.0166(3) Uani 1.00 1 d .
C(15) C -0.0369(2) 0.17200(14) 0.67740(10) 0.0185(3) Uani 1.00 1 d .
C(16) C 0.1446(2) 0.01475(15) 0.75331(11) 0.0196(3) Uani 1.00 1 d .
C(17) C 0.2460(2) 0.02327(14) 0.66235(10) 0.0178(3) Uani 1.00 1 d .
C(18) C 0.0958(2) 0.00502(14) 0.60329(11) 0.0185(3) Uani 1.00 1 d .
C(19) C 0.4806(2) -0.01620(15) 0.64915(11) 0.0214(3) Uani 1.00 1 d .
C(20) C -0.0746(2) 0.19855(15) 0.87558(10) 0.0199(3) Uani 1.00 1 d .
C(21) C -0.1112(3) 0.31411(16) 0.85161(11) 0.0241(3) Uani 1.00 1 d .
C(22) C 0.0052(3) 0.38737(16) 0.88142(11) 0.0267(4) Uani 1.00 1 d .
C(23) C 0.1572(3) 0.34777(16) 0.93439(11) 0.0245(3) Uani 1.00 1 d .
C(24) C 0.1909(2) 0.23210(16) 0.95703(11) 0.0229(3) Uani 1.00 1 d .
C(25) C 0.0765(2) 0.15733(15) 0.92820(10) 0.0208(3) Uani 1.00 1 d .
C(26) C 0.2847(3) 0.42749(17) 0.96648(13) 0.0326(4) Uani 1.00 1 d .
H(1) H 0.0782 0.2059 0.4349 0.024 Uiso 1.00 1 c R
H(2) H -0.0844 0.2532 0.5088 0.024 Uiso 1.00 1 c R
H(3) H 0.2264 0.4680 0.5196 0.022 Uiso 1.00 1 c R
H(4) H 0.4165 0.4370 0.4476 0.022 Uiso 1.00 1 c R
H(5) H 0.5613 0.1558 0.5304 0.025 Uiso 1.00 1 c R
H(6) H 0.4925 0.2258 0.4406 0.025 Uiso 1.00 1 c R
H(7) H 0.3165 0.3701 0.6562 0.025 Uiso 1.00 1 c R
H(8) H 0.5646 0.3562 0.6164 0.025 Uiso 1.00 1 c R
H(9) H 0.4380 0.2482 0.6644 0.025 Uiso 1.00 1 c R
H(10) H 0.5104 0.4512 0.2789 0.030 Uiso 1.00 1 c R
H(11) H 0.7371 0.3627 0.1803 0.032 Uiso 1.00 1 c R
H(12) H 0.2537 0.1713 0.1603 0.029 Uiso 1.00 1 c R
H(13) H 0.0252 0.2571 0.2609 0.025 Uiso 1.00 1 c R
H(14) H 0.6561 0.2551 0.0371 0.038 Uiso 1.00 1 c R
H(15) H 0.6159 0.1327 0.0906 0.038 Uiso 1.00 1 c R
H(16) H 0.8120 0.2016 0.1035 0.038 Uiso 1.00 1 c R
H(17) H 0.0133 0.2392 0.6941 0.022 Uiso 1.00 1 c R
H(18) H -0.1736 0.1924 0.6544 0.022 Uiso 1.00 1 c R
H(19) H 0.1236 -0.0646 0.7794 0.024 Uiso 1.00 1 c R
H(20) H 0.2348 0.0488 0.7856 0.024 Uiso 1.00 1 c R
H(21) H -0.0457 -0.0259 0.6281 0.022 Uiso 1.00 1 c R
H(22) H 0.1608 -0.0198 0.5499 0.022 Uiso 1.00 1 c R
H(23) H 0.5321 -0.0111 0.5890 0.026 Uiso 1.00 1 c R
H(24) H 0.4968 -0.0944 0.6767 0.026 Uiso 1.00 1 c R
H(25) H 0.5653 0.0313 0.6731 0.026 Uiso 1.00 1 c R
H(26) H -0.2141 0.3421 0.8155 0.029 Uiso 1.00 1 c R
H(27) H -0.0192 0.4662 0.8654 0.032 Uiso 1.00 1 c R
H(28) H 0.2943 0.2040 0.9929 0.027 Uiso 1.00 1 c R
H(29) H 0.1010 0.0786 0.9442 0.025 Uiso 1.00 1 c R
H(30) H 0.2087 0.5017 0.9627 0.039 Uiso 1.00 1 c R
H(31) H 0.4277 0.4339 0.9325 0.039 Uiso 1.00 1 c R
H(32) H 0.3004 0.3987 1.0250 0.039 Uiso 1.00 1 c R

loop_
_atom_site_aniso_label
_atom_site_aniso_U_11
_atom_site_aniso_U_22
_atom_site_aniso_U_33
_atom_site_aniso_U_12
_atom_site_aniso_U_13
_atom_site_aniso_U_23
S(1) 0.0182(2) 0.0195(2) 0.0178(2) -0.00089(16) -0.00381(16) -0.00227(16)
S(2) 0.0181(2) 0.0227(2) 0.0164(2) -0.00294(17) 0.00136(16) -0.00349(16)
O(1) 0.0274(6) 0.0192(6) 0.0253(6) -0.0021(5) -0.0070(5) -0.0014(5)
O(2) 0.0176(6) 0.0276(7) 0.0236(6) 0.0006(5) -0.0050(4) -0.0053(5)
O(3) 0.0169(6) 0.0346(7) 0.0243(6) -0.0005(5) 0.0007(4) -0.0078(5)
O(4) 0.0303(6) 0.0250(7) 0.0192(6) -0.0084(5) 0.0016(5) -0.0007(5)
N(1) 0.0222(7) 0.0195(7) 0.0184(7) -0.0057(5) -0.0048(5) -0.0014(5)
N(2) 0.0160(6) 0.0204(7) 0.0158(6) -0.0001(5) 0.0003(5) -0.0032(5)
C(1) 0.0149(7) 0.0184(8) 0.0172(8) -0.0024(6) 0.0001(6) -0.0053(6)
C(2) 0.0219(8) 0.0212(9) 0.0176(8) -0.0060(7) -0.0030(6) -0.0016(6)
C(3) 0.0187(8) 0.0191(9) 0.0193(8) -0.0028(6) -0.0041(6) -0.0038(6)
C(4) 0.0147(7) 0.0171(8) 0.0205(8) -0.0013(6) -0.0006(6) -0.0043(6)
C(5) 0.0170(8) 0.0190(9) 0.0233(8) -0.0018(6) 0.0033(6) -0.0030(6)
C(6) 0.0211(8) 0.0193(9) 0.0242(9) -0.0019(6) -0.0071(7) -0.0034(7)
C(7) 0.0191(8) 0.0235(9) 0.0155(8) -0.0005(6) -0.0029(6) -0.0013(6)
C(8) 0.0221(8) 0.0315(10) 0.0206(8) -0.0046(7) -0.0048(7) -0.0016(7)
C(9) 0.0180(8) 0.0368(11) 0.0217(9) -0.0019(7) -0.0024(7) 0.0024(7)
C(10) 0.0235(9) 0.0284(10) 0.0171(8) 0.0041(7) -0.0022(7) 0.0024(7)
C(11) 0.0268(9) 0.0248(9) 0.0194(8) 0.0001(7) -0.0034(7) -0.0030(7)
C(12) 0.0196(8) 0.0222(9) 0.0200(8) -0.0023(7) -0.0018(6) 0.0000(6)
C(13) 0.0295(10) 0.0390(12) 0.0216(9) 0.0084(8) 0.0004(7) -0.0006(8)
C(14) 0.0143(7) 0.0183(8) 0.0174(8) -0.0004(6) -0.0014(6) -0.0043(6)
C(15) 0.0169(8) 0.0198(9) 0.0176(8) 0.0000(6) -0.0006(6) -0.0023(6)
C(16) 0.0186(8) 0.0193(8) 0.0205(8) 0.0019(6) -0.0033(6) -0.0027(6)
C(17) 0.0158(8) 0.0180(8) 0.0196(8) -0.0002(6) -0.0016(6) -0.0041(6)
C(18) 0.0176(8) 0.0190(9) 0.0197(8) -0.0030(6) -0.0018(6) -0.0048(6)
C(19) 0.0169(8) 0.0232(9) 0.0242(8) 0.0018(6) -0.0032(6) -0.0055(7)
C(20) 0.0201(8) 0.0239(9) 0.0150(7) -0.0012(7) 0.0017(6) -0.0056(6)
C(21) 0.0268(9) 0.0259(10) 0.0188(8) 0.0019(7) -0.0028(7) -0.0035(7)
C(22) 0.0361(10) 0.0208(9) 0.0227(9) -0.0008(7) -0.0046(7) -0.0023(7)
C(23) 0.0292(9) 0.0256(10) 0.0183(8) -0.0035(7) -0.0010(7) -0.0042(7)
C(24) 0.0214(8) 0.0282(10) 0.0184(8) 0.0004(7) -0.0014(6) -0.0044(7)
C(25) 0.0228(8) 0.0211(9) 0.0167(8) 0.0012(7) 0.0007(6) -0.0029(6)
C(26) 0.0395(11) 0.0306(11) 0.0300(10) -0.0061(8) -0.0100(8) -0.0052(8)

loop_
_atom_type_symbol
_atom_type_description
_atom_type_scat_dispersion_real
_atom_type_scat_dispersion_imag
_atom_type_scat_source
C C 0.018 0.009
;
International Tables for Crystallography
(1992, Vol. C, Tables 4.2.6.8 and 6.1.1.4)
;
H H 0.000 0.000
;
International Tables for Crystallography
(1992, Vol. C, Table 6.1.1.4)
;
N N 0.031 0.018
;
International Tables for Crystallography
(1992, Vol. C, Tables 4.2.6.8 and 6.1.1.4)
;
O O 0.049 0.032
;
International Tables for Crystallography
(1992, Vol. C, Tables 4.2.6.8 and 6.1.1.4)
;
S S 0.333 0.557
;
International Tables for Crystallography
(1992, Vol. C, Tables 4.2.6.8 and 6.1.1.4)
;

loop_
_geom_angle_atom_site_label_1
_geom_angle_atom_site_label_2
_geom_angle_atom_site_label_3
_geom_angle
_geom_angle_publ_flag
O(1) S(1) O(2) 120.23(7) yes
O(1) S(1) N(1) 106.72(8) yes
O(1) S(1) C(7) 108.10(7) yes
O(2) S(1) N(1) 107.23(6) yes
O(2) S(1) C(7) 106.76(8) yes
N(1) S(1) C(7) 107.18(7) yes
O(3) S(2) O(4) 120.34(7) yes
O(3) S(2) N(2) 106.19(7) yes
O(3) S(2) C(20) 108.80(8) yes
O(4) S(2) N(2) 106.47(7) yes
O(4) S(2) C(20) 107.73(8) yes
N(2) S(2) C(20) 106.54(7) yes
S(1) N(1) C(2) 120.61(12) yes
S(1) N(1) C(3) 123.36(10) yes
C(2) N(1) C(3) 114.42(13) yes
S(2) N(2) C(15) 117.98(11) yes
S(2) N(2) C(16) 119.07(11) yes
C(15) N(2) C(16) 108.56(11) yes
C(2) C(1) C(4) 107.84(13) yes
C(2) C(1) C(5) 114.52(13) yes
C(2) C(1) C(14) 114.73(13) yes
C(4) C(1) C(5) 59.48(11) yes
C(4) C(1) C(14) 124.21(15) yes
C(5) C(1) C(14) 124.28(13) yes
N(1) C(2) C(1) 104.36(14) yes
N(1) C(3) C(4) 103.84(13) yes
C(1) C(4) C(3) 108.70(14) yes
C(1) C(4) C(5) 60.02(11) yes
C(1) C(4) C(6) 122.73(13) yes
C(3) C(4) C(5) 113.43(13) yes
C(3) C(4) C(6) 117.89(15) yes
C(5) C(4) C(6) 120.99(14) yes
C(1) C(5) C(4) 60.50(11) yes
S(1) C(7) C(8) 119.54(14) yes
S(1) C(7) C(12) 119.92(12) yes
C(8) C(7) C(12) 120.51(15) yes
C(7) C(8) C(9) 119.02(18) yes
C(8) C(9) C(10) 121.68(17) yes
C(9) C(10) C(11) 118.46(16) yes
C(9) C(10) C(13) 120.80(16) yes
C(11) C(10) C(13) 120.72(18) yes
C(10) C(11) C(12) 120.77(18) yes
C(7) C(12) C(11) 119.54(16) yes
C(1) C(14) C(15) 114.98(13) yes
C(1) C(14) C(17) 129.63(13) yes
C(1) C(14) C(18) 120.66(14) yes
C(15) C(14) C(17) 106.83(12) yes
C(15) C(14) C(18) 114.02(13) yes
C(17) C(14) C(18) 59.38(11) yes
N(2) C(15) C(14) 103.30(12) yes
N(2) C(16) C(17) 103.48(13) yes
C(14) C(17) C(16) 106.71(13) yes
C(14) C(17) C(18) 60.25(11) yes
C(14) C(17) C(19) 128.55(13) yes
C(16) C(17) C(18) 114.99(13) yes
C(16) C(17) C(19) 114.55(14) yes
C(18) C(17) C(19) 121.10(14) yes
C(14) C(18) C(17) 60.37(11) yes
S(2) C(20) C(21) 119.91(14) yes
S(2) C(20) C(25) 119.39(13) yes
C(21) C(20) C(25) 120.65(18) yes
C(20) C(21) C(22) 118.88(17) yes
C(21) C(22) C(23) 121.37(17) yes
C(22) C(23) C(24) 118.51(18) yes
C(22) C(23) C(26) 121.37(17) yes
C(24) C(23) C(26) 120.12(17) yes
C(23) C(24) C(25) 121.19(17) yes
C(20) C(25) C(24) 119.40(16) yes
N(1) C(2) H(1) 110.9 no
N(1) C(2) H(2) 110.9 no
C(1) C(2) H(1) 110.9 no
C(1) C(2) H(2) 110.9 no
H(1) C(2) H(2) 108.9 no
N(1) C(3) H(3) 111.0 no
N(1) C(3) H(4) 111.0 no
C(4) C(3) H(3) 111.0 no
C(4) C(3) H(4) 111.0 no
H(3) C(3) H(4) 109.0 no
C(1) C(5) H(5) 117.7 no
C(1) C(5) H(6) 117.7 no
C(4) C(5) H(5) 117.7 no
C(4) C(5) H(6) 117.7 no
H(5) C(5) H(6) 114.8 no
C(4) C(6) H(7) 109.5 no
C(4) C(6) H(8) 109.5 no
C(4) C(6) H(9) 109.5 no
H(7) C(6) H(8) 109.5 no
H(7) C(6) H(9) 109.5 no
H(8) C(6) H(9) 109.5 no
C(7) C(8) H(10) 120.5 no
C(9) C(8) H(10) 120.5 no
C(8) C(9) H(11) 119.2 no
C(10) C(9) H(11) 119.2 no
C(10) C(11) H(12) 119.6 no
C(12) C(11) H(12) 119.6 no
C(7) C(12) H(13) 120.2 no
C(11) C(12) H(13) 120.2 no
C(10) C(13) H(14) 109.5 no
C(10) C(13) H(15) 109.5 no
C(10) C(13) H(16) 109.5 no
H(14) C(13) H(15) 109.5 no
H(14) C(13) H(16) 109.5 no
H(15) C(13) H(16) 109.5 no
N(2) C(15) H(17) 111.1 no
N(2) C(15) H(18) 111.1 no
C(14) C(15) H(17) 111.1 no
C(14) C(15) H(18) 111.1 no
H(17) C(15) H(18) 109.1 no
N(2) C(16) H(19) 111.1 no
N(2) C(16) H(20) 111.1 no
C(17) C(16) H(19) 111.1 no
C(17) C(16) H(20) 111.1 no
H(19) C(16) H(20) 109.0 no
C(14) C(18) H(21) 117.7 no
C(14) C(18) H(22) 117.7 no
C(17) C(18) H(21) 117.7 no
C(17) C(18) H(22) 117.7 no
H(21) C(18) H(22) 114.9 no
C(17) C(19) H(23) 109.5 no
C(17) C(19) H(24) 109.5 no
C(17) C(19) H(25) 109.5 no
H(23) C(19) H(24) 109.5 no
H(23) C(19) H(25) 109.5 no
H(24) C(19) H(25) 109.5 no
C(20) C(21) H(26) 120.6 no
C(22) C(21) H(26) 120.6 no
C(21) C(22) H(27) 119.3 no
C(23) C(22) H(27) 119.3 no
C(23) C(24) H(28) 119.4 no
C(25) C(24) H(28) 119.4 no
C(20) C(25) H(29) 120.3 no
C(24) C(25) H(29) 120.3 no
C(23) C(26) H(30) 109.5 no
C(23) C(26) H(31) 109.5 no
C(23) C(26) H(32) 109.5 no
H(30) C(26) H(31) 109.5 no
H(30) C(26) H(32) 109.5 no
H(31) C(26) H(32) 109.5 no

loop_
_geom_bond_atom_site_label_1
_geom_bond_atom_site_label_2
_geom_bond_distance
_geom_bond_publ_flag
S(1) O(1) 1.4351(12) yes
S(1) O(2) 1.4348(13) yes
S(1) N(1) 1.6109(14) yes
S(1) C(7) 1.7638(17) yes
S(2) O(3) 1.4327(12) yes
S(2) O(4) 1.4358(12) yes
S(2) N(2) 1.6335(13) yes
S(2) C(20) 1.760(2) yes
N(1) C(2) 1.465(2) yes
N(1) C(3) 1.478(2) yes
N(2) C(15) 1.4798(19) yes
N(2) C(16) 1.476(2) yes
C(1) C(2) 1.522(2) yes
C(1) C(4) 1.521(2) yes
C(1) C(5) 1.514(2) yes
C(1) C(14) 1.495(2) yes
C(3) C(4) 1.516(2) yes
C(4) C(5) 1.506(2) yes
C(4) C(6) 1.508(2) yes
C(7) C(8) 1.394(2) yes
C(7) C(12) 1.394(2) yes
C(8) C(9) 1.382(2) yes
C(9) C(10) 1.395(3) yes
C(10) C(11) 1.396(2) yes
C(10) C(13) 1.507(2) yes
C(11) C(12) 1.390(2) yes
C(14) C(15) 1.521(2) yes
C(14) C(17) 1.524(2) yes
C(14) C(18) 1.522(2) yes
C(16) C(17) 1.514(2) yes
C(17) C(18) 1.509(2) yes
C(17) C(19) 1.508(2) yes
C(20) C(21) 1.395(2) yes
C(20) C(25) 1.391(2) yes
C(21) C(22) 1.387(3) yes
C(22) C(23) 1.395(2) yes
C(23) C(24) 1.392(2) yes
C(23) C(26) 1.510(3) yes
C(24) C(25) 1.384(2) yes
C(2) H(1) 0.990 no
C(2) H(2) 0.990 no
C(3) H(3) 0.990 no
C(3) H(4) 0.990 no
C(5) H(5) 0.990 no
C(5) H(6) 0.990 no
C(6) H(7) 0.980 no
C(6) H(8) 0.980 no
C(6) H(9) 0.980 no
C(8) H(10) 0.950 no
C(9) H(11) 0.950 no
C(11) H(12) 0.950 no
C(12) H(13) 0.950 no
C(13) H(14) 0.980 no
C(13) H(15) 0.980 no
C(13) H(16) 0.980 no
C(15) H(17) 0.990 no
C(15) H(18) 0.990 no
C(16) H(19) 0.990 no
C(16) H(20) 0.990 no
C(18) H(21) 0.990 no
C(18) H(22) 0.990 no
C(19) H(23) 0.980 no
C(19) H(24) 0.980 no
C(19) H(25) 0.980 no
C(21) H(26) 0.950 no
C(22) H(27) 0.950 no
C(24) H(28) 0.950 no
C(25) H(29) 0.950 no
C(26) H(30) 0.980 no
C(26) H(31) 0.980 no
C(26) H(32) 0.980 no

loop_
_geom_contact_atom_site_label_1
_geom_contact_atom_site_label_2
_geom_contact_distance
_geom_contact_site_symmetry_2
O(1) C(3) 3.5873(19) 56602
O(1) C(6) 3.476(2) 66602
O(1) C(15) 3.420(2) 56602
O(1) C(21) 3.399(2) 56602
O(2) C(8) 3.185(2) 45501
O(2) C(9) 3.453(2) 45501
O(3) C(6) 3.563(2) 45501
O(3) C(24) 3.348(2) 45501
O(3) C(25) 3.4761(19) 45501
O(4) C(11) 3.342(2) 55602
O(4) C(24) 3.397(2) 55702
O(4) C(25) 3.400(2) 55702
C(9) C(26) 3.542(2) 66602
C(13) C(25) 3.521(2) 65401
S(1) H(3) 2.947 56602
S(1) H(7) 3.334 56602
S(2) H(12) 3.341 55602
S(2) H(25) 3.464 45501
O(1) H(3) 2.884 56602
O(1) H(7) 2.925 56602
O(1) H(8) 2.569 66602
O(1) H(17) 2.722 56602
O(1) H(18) 3.238 56602
O(1) H(26) 2.746 56602
O(2) H(3) 2.824 56602
O(2) H(4) 3.012 45501
O(2) H(6) 3.251 45501
O(2) H(7) 2.883 56602
O(2) H(10) 2.626 45501
O(2) H(11) 3.127 45501
O(3) H(9) 2.765 45501
O(3) H(20) 2.814 45501
O(3) H(25) 2.994 45501
O(3) H(28) 3.343 45501
O(3) H(29) 3.561 45501
O(4) H(12) 2.418 55602
O(4) H(15) 3.029 55602
O(4) H(16) 3.379 65602
O(4) H(28) 2.838 55702
O(4) H(29) 2.855 55702
N(1) H(3) 2.943 56602
N(2) H(12) 3.344 55602
N(2) H(25) 2.945 45501
C(1) H(23) 3.565 65602
C(2) H(5) 3.396 45501
C(2) H(21) 3.528 55602
C(2) H(22) 3.391 55602
C(3) H(3) 3.489 56602
C(3) H(3) 3.462 66602
C(3) H(4) 3.138 66602
C(3) H(8) 3.178 66602
C(4) H(2) 3.487 65501
C(4) H(4) 3.553 66602
C(5) H(2) 2.983 65501
C(5) H(22) 3.304 65602
C(5) H(23) 3.036 65602
C(5) H(24) 3.427 65602
C(6) H(2) 3.499 65501
C(6) H(4) 3.142 66602
C(6) H(10) 3.448 66602
C(6) H(18) 2.912 65501
C(7) H(24) 3.531 65602
C(7) H(27) 3.280 56602
C(8) H(26) 3.513 56602
C(8) H(31) 3.400 66602
C(9) H(13) 3.121 65501
C(9) H(24) 3.369 65602
C(9) H(27) 3.593 66602
C(9) H(30) 3.085 66602
C(9) H(31) 3.135 66602
C(9) H(32) 3.527 55401
C(10) H(19) 3.277 65602
C(10) H(24) 3.057 65602
C(10) H(28) 3.440 55401
C(10) H(30) 3.593 66602
C(10) H(32) 2.970 55401
C(11) H(19) 3.386 55602
C(11) H(24) 2.945 65602
C(11) H(28) 3.210 55401
C(11) H(32) 3.032 55401
C(12) H(11) 3.098 45501
C(12) H(19) 3.404 55602
C(12) H(21) 3.466 55602
C(12) H(24) 3.199 65602
C(12) H(27) 3.427 56602
C(13) H(19) 2.921 65602
C(13) H(20) 3.466 65602
C(13) H(28) 3.040 55401
C(13) H(30) 3.592 66602
C(13) H(32) 3.290 55401
C(15) H(8) 3.376 45501
C(15) H(9) 3.388 45501
C(15) H(25) 3.149 45501
C(16) H(12) 3.461 55602
C(16) H(13) 3.590 55602
C(16) H(15) 3.349 65602
C(16) H(16) 3.223 65602
C(18) H(1) 3.049 55602
C(18) H(5) 3.542 65602
C(18) H(13) 3.599 55602
C(18) H(22) 3.167 55602
C(18) H(25) 3.359 45501
C(19) H(6) 3.124 65602
C(19) H(18) 3.477 65501
C(19) H(21) 2.939 65501
C(20) H(14) 3.058 45601
C(21) H(14) 3.142 45601
C(21) H(31) 3.323 45501
C(22) H(11) 3.458 66602
C(22) H(14) 3.350 45601
C(22) H(30) 3.153 56702
C(22) H(32) 3.521 56702
C(23) H(14) 3.495 45601
C(23) H(16) 3.534 45601
C(23) H(30) 3.259 56702
C(24) H(12) 3.364 55601
C(24) H(14) 3.417 45601
C(24) H(14) 3.440 55601
C(24) H(16) 3.094 45601
C(25) H(14) 3.211 45601
C(25) H(16) 3.189 45601
C(25) H(29) 3.381 55702
C(26) H(11) 3.189 66602
C(26) H(14) 3.225 55601
C(26) H(27) 3.385 56702
C(26) H(30) 3.238 56702
C(26) H(31) 3.348 66702
C(26) H(32) 3.509 66702
H(1) H(5) 3.426 45501
H(1) H(21) 2.601 55602
H(1) H(22) 2.756 55602
H(1) H(23) 3.289 65602
H(1) H(24) 3.322 65602
H(2) H(3) 3.391 56602
H(2) H(5) 2.547 45501
H(2) H(6) 3.107 45501
H(2) H(8) 2.936 45501
H(2) H(22) 3.228 55602
H(3) H(3) 3.031 56602
H(3) H(3) 3.520 66602
H(3) H(4) 2.766 66602
H(3) H(8) 3.011 66602
H(4) H(4) 2.848 66602
H(4) H(7) 3.077 66602
H(4) H(8) 2.541 66602
H(5) H(18) 2.934 65501
H(5) H(21) 3.562 65501
H(5) H(22) 2.657 65602
H(5) H(23) 2.992 65602
H(6) H(22) 3.179 65602
H(6) H(23) 2.742 65602
H(6) H(24) 2.689 65602
H(7) H(10) 2.918 66602
H(8) H(10) 3.090 66602
H(8) H(17) 3.389 65501
H(8) H(18) 2.532 65501
H(9) H(18) 2.470 65501
H(10) H(26) 3.311 56602
H(10) H(31) 3.475 66602
H(11) H(13) 2.545 65501
H(11) H(27) 2.756 66602
H(11) H(30) 2.607 66602
H(11) H(31) 3.030 66602
H(12) H(16) 3.044 45501
H(12) H(19) 2.749 55602
H(12) H(24) 3.272 65602
H(12) H(28) 2.676 55401
H(12) H(32) 3.218 55401
H(13) H(16) 3.279 45501
H(13) H(19) 2.793 55602
H(13) H(21) 3.064 55602
H(14) H(26) 3.580 65401
H(14) H(28) 2.642 55401
H(14) H(30) 3.124 66602
H(14) H(31) 2.947 55401
H(14) H(32) 2.733 55401
H(15) H(19) 2.862 65602
H(15) H(20) 2.924 65602
H(15) H(28) 2.771 55401
H(15) H(29) 3.081 65602
H(16) H(19) 2.373 65602
H(16) H(20) 3.257 65602
H(16) H(28) 3.274 65401
H(16) H(29) 3.426 65401
H(16) H(29) 3.588 65602
H(16) H(30) 3.561 66602
H(18) H(23) 3.590 45501
H(18) H(25) 2.592 45501
H(21) H(22) 3.065 55602
H(21) H(23) 2.815 45501
H(21) H(24) 3.002 45501
H(21) H(25) 2.519 45501
H(22) H(22) 2.762 55602
H(22) H(23) 2.732 65602
H(23) H(23) 2.972 65602
H(26) H(31) 2.992 45501
H(27) H(30) 2.956 56702
H(27) H(31) 3.507 45501
H(27) H(32) 2.929 56702
H(29) H(29) 2.644 55702
H(30) H(30) 2.713 56702
H(30) H(31) 3.283 66702
H(30) H(32) 3.319 56702
H(30) H(32) 3.447 66702
H(31) H(31) 3.220 66702
H(31) H(32) 2.986 66702
H(32) H(32) 3.547 66702
